data_4122391
loop_
_publ_author_name
'Jiang, Yanfeng'
'Chakarawet, Khetpakorn'
'Kohout, Andrea Laura'
'Nava, Matthew'
'Marino, Nadia'
'Cummins, Christopher C.'

_publ_section_title
;
 Dihydrogen Tetrametaphosphate, [P4O12H2](2-): Synthesis, Solubilization
 in Organic Media, Preparation of its Anhydride [P4O11](2-) and Acidic
 Methyl Ester, and Conversion to Tetrametaphosphate Metal Complexes via
 Protonolysis.
;
_journal_issue 34
_journal_name_full 'Journal of the American Chemical Society'
_journal_page_first 11894
_journal_page_last 11897
_journal_paper_doi 10.1021/ja5058339
_journal_volume 136
_journal_year 2014
_chemical_formula_moiety '2(C36 H30 N P2), C H4 O12 P4'
_chemical_formula_sum 'C73 H64 N2 O12 P8'
_chemical_formula_weight 1409.02
_chemical_name_systematic
;
 ?
;
_space_group_crystal_system monoclinic
_space_group_IT_number 14
_space_group_name_Hall '-P 2yn'
_space_group_name_H-M_alt 'P 1 21/n 1'
_symmetry_space_group_name_Hall '-P 2yn'
_symmetry_space_group_name_H-M 'P 1 21/n 1'
_atom_sites_solution_hydrogens mixed
_atom_sites_solution_primary direct
_atom_sites_solution_secondary difmap
_audit_creation_method SHELXL-2013
_cell_angle_alpha 90
_cell_angle_beta 105.085(2)
_cell_angle_gamma 90
_cell_formula_units_Z 2
_cell_length_a 12.3062(11)
_cell_length_b 13.1808(12)
_cell_length_c 21.0215(18)
_cell_measurement_reflns_used 9077
_cell_measurement_temperature 100(2)
_cell_measurement_theta_max 57.029
_cell_measurement_theta_min 4.614
_cell_volume 3292.3(5)
_computing_cell_refinement 'SAINT 7.46A (Bruker-AXS, 2011)'
_computing_data_collection 'APEX2 v2011.4.0 (Bruker-AXS, 2011)'
_computing_data_reduction 'SAINT 7.46A (Bruker-AXS, 2011)'
_computing_molecular_graphics 'Bruker SHELXTL'
_computing_publication_material 'Bruker SHELXTL'
_computing_structure_refinement 'SHELXL-2013 (Sheldrick, 2013)'
_computing_structure_solution 'SHELXS-97 (Sheldrick, 2008)'
_diffrn_ambient_temperature 100(2)
_diffrn_measured_fraction_theta_full 0.999
_diffrn_measured_fraction_theta_max 1.000
_diffrn_measurement_device_type 'Bruker Smart APEX2 CCD'
_diffrn_measurement_method '\f and \w scans'
_diffrn_radiation_type MoK\a
_diffrn_radiation_wavelength 0.71073
_diffrn_reflns_av_R_equivalents 0.0519
_diffrn_reflns_av_unetI/netI 0.0240
_diffrn_reflns_Laue_measured_fraction_full 0.999
_diffrn_reflns_Laue_measured_fraction_max 1.000
_diffrn_reflns_limit_h_max 17
_diffrn_reflns_limit_h_min -17
_diffrn_reflns_limit_k_max 18
_diffrn_reflns_limit_k_min -18
_diffrn_reflns_limit_l_max 29
_diffrn_reflns_limit_l_min -29
_diffrn_reflns_number 122877
_diffrn_reflns_point_group_measured_fraction_full 0.999
_diffrn_reflns_point_group_measured_fraction_max 1.000
_diffrn_reflns_theta_full 25.242
_diffrn_reflns_theta_max 30.032
_diffrn_reflns_theta_min 1.746
_diffrn_source 'ImuS micro-focus sealed tube'
_exptl_absorpt_coefficient_mu 0.279
_exptl_absorpt_correction_T_max 0.7458
_exptl_absorpt_correction_T_min 0.6908
_exptl_absorpt_correction_type multi-scan
_exptl_absorpt_process_details SADABS
_exptl_crystal_colour COLOURLESS
_exptl_crystal_density_diffrn 1.421
_exptl_crystal_description PLATE
_exptl_crystal_F_000 1464
_exptl_crystal_size_max 0.180
_exptl_crystal_size_mid 0.070
_exptl_crystal_size_min 0.020
_refine_diff_density_max 0.806
_refine_diff_density_min -0.662
_refine_diff_density_rms 0.072
_refine_ls_extinction_method none
_refine_ls_goodness_of_fit_ref 1.035
_refine_ls_hydrogen_treatment mixed
_refine_ls_matrix_type full
_refine_ls_number_parameters 664
_refine_ls_number_reflns 9628
_refine_ls_number_restraints 1269
_refine_ls_restrained_S_all 1.032
_refine_ls_R_factor_all 0.0796
_refine_ls_R_factor_gt 0.0592
_refine_ls_shift/su_max 0.003
_refine_ls_shift/su_mean 0.000
_refine_ls_structure_factor_coef Fsqd
_refine_ls_weighting_details 'w=1/[\s^2^(Fo^2^)+(0.0787P)^2^+3.9608P] where P=(Fo^2^+2Fc^2^)/3'
_refine_ls_weighting_scheme calc
_refine_ls_wR_factor_gt 0.1558
_refine_ls_wR_factor_ref 0.1741
_reflns_Friedel_coverage 0.000
_reflns_number_gt 7242
_reflns_number_total 9628
_reflns_threshold_expression 'I > 2\s(I)'
_cod_data_source_file 3.cif
_cod_data_source_block 3
_cod_depositor_comments
;
The following automatic conversions were performed:

'_atom_sites_solution_primary' value 'DIRECT' changed to 'direct'
according to
/usr/data/users/saulius/crontab/automatic-downloads/rss-feeds/ACS/lib/dictionaries/cif_core.dic
dictionary named 'cif_core.dic' version 2.4.2 from
2011-04-26.

'_atom_sites_solution_secondary' value 'DIFMAP' changed
to 'difmap' according to
/usr/data/users/saulius/crontab/automatic-downloads/rss-feeds/ACS/lib/dictionaries/cif_core.dic
dictionary named 'cif_core.dic' version 2.4.2 from
2011-04-26.

'_exptl_absorpt_correction_type' value 'MULTI-SCAN'
changed to 'multi-scan' according to
/usr/data/users/saulius/crontab/automatic-downloads/rss-feeds/ACS/lib/dictionaries/cif_core.dic
dictionary named 'cif_core.dic' version 2.4.2 from 2011-04-26.

Automatic conversion script
Id: cif_fix_values 2281 2013-09-26 08:29:07Z andrius 

 Adding full bibliography for 4122390--4122394.cif.
;
_cod_database_code 4122391
_shelx_space_group_comment
;
The symmetry employed for this shelxl refinement is uniquely defined
by the following loop, which should always be used as a source of
symmetry information in preference to the above space-group names.
They are only intended as comments.
;
_shelx_estimated_absorpt_t_min 0.952
_shelx_estimated_absorpt_t_max 0.994
_shelxl_version_number 2013-4

loop_
_space_group_symop_operation_xyz
'x, y, z'
'-x+1/2, y+1/2, -z+1/2'
'-x, -y, -z'
'x-1/2, -y-1/2, z-1/2'

loop_
_atom_site_label
_atom_site_type_symbol
_atom_site_fract_x
_atom_site_fract_y
_atom_site_fract_z
_atom_site_U_iso_or_equiv
_atom_site_adp_type
_atom_site_occupancy
_atom_site_site_symmetry_order
_atom_site_calc_flag
_atom_site_refinement_flags_posn
_atom_site_refinement_flags_adp
_atom_site_refinement_flags_occupancy
_atom_site_disorder_assembly
_atom_site_disorder_group
N11 N 0.29199(14) 0.13291(14) 0.18899(9) 0.0290(4) Uani 1 1 d . . . . .
P11 P 0.19321(4) 0.09614(4) 0.12878(3) 0.02351(12) Uani 1 1 d . . . . .
C111 C 0.05992(12) 0.11185(4) 0.14781(5) 0.0296(4) Uani 1 1 d D U . . .
C112 C -0.0290(3) 0.0416(3) 0.12217(19) 0.0217(6) Uani 0.550(3) 1 d D U P A 1
H112 H -0.0155 -0.0185 0.1005 0.026 Uiso 0.550(3) 1 calc R U P A 1
C113 C -0.1359(4) 0.0628(3) 0.1296(2) 0.0326(5) Uani 0.550(3) 1 d D U P A 1
H113 H -0.1953 0.0160 0.1131 0.039 Uiso 0.550(3) 1 calc R U P A 1
C114 C -0.1579(4) 0.1513(4) 0.1608(2) 0.0300(9) Uani 0.550(3) 1 d D U P A 1
H114 H -0.2319 0.1663 0.1638 0.036 Uiso 0.550(3) 1 calc R U P A 1
C115 C -0.0710(4) 0.2158(4) 0.1870(3) 0.0479(13) Uani 0.550(3) 1 d D U P A 1
H115 H -0.0838 0.2731 0.2115 0.057 Uiso 0.550(3) 1 calc R U P A 1
C116 C 0.0364(5) 0.1991(4) 0.1784(3) 0.0447(14) Uani 0.550(3) 1 d D U P A 1
H116 H 0.0939 0.2481 0.1938 0.054 Uiso 0.550(3) 1 calc R U P A 1
C12A C -0.0360(4) 0.06134(5) 0.11123(5) 0.0217(6) Uani 0.339(3) 1 d D U P A 2
H12A H -0.0312 0.0212 0.0745 0.026 Uiso 0.339(3) 1 calc R U P A 2
C13A C -0.1381(6) 0.06860(7) 0.12740(6) 0.0326(5) Uani 0.339(3) 1 d D U P A 2
H13A H -0.2029 0.0340 0.1023 0.039 Uiso 0.339(3) 1 calc R U P A 2
C14A C -0.1432(8) 0.12747(17) 0.18101(15) 0.046(2) Uani 0.339(3) 1 d D U P A 2
H14A H -0.2123 0.1334 0.1929 0.055 Uiso 0.339(3) 1 calc R U P A 2
C15A C -0.0500(6) 0.17722(18) 0.21716(15) 0.0437(18) Uani 0.339(3) 1 d D U P A 2
H15A H -0.0557 0.2172 0.2538 0.052 Uiso 0.339(3) 1 calc R U P A 2
C16A C 0.0538(6) 0.17077(17) 0.20156(14) 0.033(2) Uani 0.339(3) 1 d D U P A 2
H16A H 0.1181 0.2056 0.2270 0.039 Uiso 0.339(3) 1 calc R U P A 2
C12B C -0.03509(14) 0.12135(4) 0.09555(12) 0.0217(6) Uani 0.110(2) 1 d D U P A 3
H12B H -0.0343 0.1050 0.0517 0.026 Uiso 0.110(2) 1 calc R U P A 3
C13B C -0.1315(2) 0.15612(6) 0.11113(16) 0.034(3) Uani 0.110(2) 1 d D U P A 3
H13B H -0.1995 0.1643 0.0775 0.041 Uiso 0.110(2) 1 calc R U P A 3
C14B C -0.1282(5) 0.17865(15) 0.1754(4) 0.0300(9) Uani 0.110(2) 1 d D U P A 3
H14B H -0.1955 0.2023 0.1845 0.036 Uiso 0.110(2) 1 calc R U P A 3
C15B C -0.0342(5) 0.16946(15) 0.2276(4) 0.038(3) Uani 0.110(2) 1 d D U P A 3
H15B H -0.0352 0.1858 0.2715 0.046 Uiso 0.110(2) 1 calc R U P A 3
C16B C 0.0619(5) 0.13473(14) 0.2119(4) 0.031(3) Uani 0.110(2) 1 d D U P A 3
H16B H 0.1297 0.1267 0.2457 0.038 Uiso 0.110(2) 1 calc R U P A 3
C121 C 0.20245(16) -0.03509(15) 0.10767(10) 0.0253(4) Uani 1 1 d . . . . .
C122 C 0.1895(2) -0.10816(18) 0.15271(14) 0.0387(5) Uani 1 1 d . . . . .
H122 H 0.1690 -0.0887 0.1915 0.046 Uiso 1 1 calc R U . . .
C123 C 0.2068(2) -0.21027(19) 0.14069(15) 0.0445(6) Uani 1 1 d . . . . .
H123 H 0.1993 -0.2602 0.1719 0.053 Uiso 1 1 calc R U . . .
C124 C 0.2346(2) -0.23913(18) 0.08437(14) 0.0421(6) Uani 1 1 d . . . . .
H124 H 0.2440 -0.3090 0.0760 0.051 Uiso 1 1 calc R U . . .
C125 C 0.2489(2) -0.16738(19) 0.03993(14) 0.0411(6) Uani 1 1 d . . . . .
H125 H 0.2697 -0.1876 0.0014 0.049 Uiso 1 1 calc R U . . .
C126 C 0.2328(2) -0.06473(17) 0.05118(12) 0.0342(5) Uani 1 1 d . . . . .
H126 H 0.2426 -0.0152 0.0203 0.041 Uiso 1 1 calc R U . . .
C131 C 0.18727(6) 0.17085(10) 0.05665(9) 0.0280(4) Uani 1 1 d D U . . .
C132 C 0.0901(2) 0.1720(2) 0.00428(14) 0.0393(7) Uani 0.889(4) 1 d D U P B 1
H132 H 0.0260 0.1334 0.0067 0.047 Uiso 0.889(4) 1 calc R U P B 1
C133 C 0.0877(3) 0.2295(2) -0.05106(15) 0.0466(8) Uani 0.889(4) 1 d D U P B 1
H133 H 0.0231 0.2281 -0.0875 0.056 Uiso 0.889(4) 1 calc R U P B 1
C134 C 0.1784(3) 0.2888(3) -0.05358(15) 0.0408(7) Uani 0.889(4) 1 d D U P B 1
H134 H 0.1756 0.3297 -0.0912 0.049 Uiso 0.889(4) 1 calc R U P B 1
C135 C 0.2743(3) 0.2889(3) -0.00102(16) 0.0476(9) Uani 0.889(4) 1 d D U P B 1
H135 H 0.3381 0.3278 -0.0034 0.057 Uiso 0.889(4) 1 calc R U P B 1
C136 C 0.2768(2) 0.2326(3) 0.05443(14) 0.0383(7) Uani 0.889(4) 1 d D U P B 1
H136 H 0.3404 0.2363 0.0914 0.046 Uiso 0.889(4) 1 calc R U P B 1
C32A C 0.14321(5) 0.13278(9) -0.00842(13) 0.036(4) Uani 0.111(4) 1 d D U P B 2
H32A H 0.1064 0.0688 -0.0132 0.043 Uiso 0.111(4) 1 calc R U P B 2
C33A C 0.15031(6) 0.18233(12) -0.06491(18) 0.035(3) Uani 0.111(4) 1 d D U P B 2
H33A H 0.1191 0.1526 -0.1069 0.042 Uiso 0.111(4) 1 calc R U P B 2
C34A C 0.20299(18) 0.2752(3) -0.0601(5) 0.033(4) Uani 0.111(4) 1 d D U P B 2
H34A H 0.2081 0.3096 -0.0989 0.040 Uiso 0.111(4) 1 calc R U P B 2
C35A C 0.24878(19) 0.3187(3) 0.0013(4) 0.025(3) Uani 0.111(4) 1 d D U P B 2
H35A H 0.2854 0.3828 0.0055 0.030 Uiso 0.111(4) 1 calc R U P B 2
C36A C 0.23897(18) 0.2659(3) 0.0553(4) 0.031(3) Uani 0.111(4) 1 d D U P B 2
H36A H 0.2707 0.2967 0.0968 0.037 Uiso 0.111(4) 1 calc R U P B 2
P21 P 0.41519(4) 0.09432(4) 0.22364(3) 0.02463(12) Uani 1 1 d . . . . .
C211 C 0.50634(17) 0.20285(16) 0.24279(10) 0.0264(4) Uani 1 1 d . . . . .
C212 C 0.4635(2) 0.30038(17) 0.23008(11) 0.0318(4) Uani 1 1 d . . . . .
H212 H 0.3848 0.3105 0.2131 0.038 Uiso 1 1 calc R U . . .
C213 C 0.5363(2) 0.3834(2) 0.24228(13) 0.0433(6) Uani 1 1 d . . . . .
H213 H 0.5072 0.4502 0.2336 0.052 Uiso 1 1 calc R U . . .
C214 C 0.6504(3) 0.3686(3) 0.26695(15) 0.0527(8) Uani 1 1 d . . . . .
H214 H 0.6996 0.4254 0.2751 0.063 Uiso 1 1 calc R U . . .
C215 C 0.6938(2) 0.2720(3) 0.27996(15) 0.0547(8) Uani 1 1 d . . . . .
H215 H 0.7725 0.2625 0.2974 0.066 Uiso 1 1 calc R U . . .
C216 C 0.6224(2) 0.1887(2) 0.26757(12) 0.0401(6) Uani 1 1 d . . . . .
H216 H 0.6523 0.1221 0.2759 0.048 Uiso 1 1 calc R U . . .
C221 C 0.41672(18) 0.02825(7) 0.29905(6) 0.0403(5) Uani 1 1 d D U . . .
C222 C 0.5229(4) -0.0073(4) 0.3395(2) 0.0531(12) Uani 0.716(6) 1 d D U P C 1
H222 H 0.5902 0.0018 0.3260 0.064 Uiso 0.716(6) 1 calc R U P C 1
C223 C 0.5250(4) -0.0563(4) 0.3999(2) 0.0569(12) Uani 0.716(6) 1 d D U P C 1
H223 H 0.5935 -0.0831 0.4264 0.068 Uiso 0.716(6) 1 calc R U P C 1
C224 C 0.4277(4) -0.0648(3) 0.4199(2) 0.0500(11) Uani 0.716(6) 1 d D U P C 1
H224 H 0.4297 -0.0978 0.4604 0.060 Uiso 0.716(6) 1 calc R U P C 1
C225 C 0.3291(4) -0.0272(3) 0.3833(2) 0.0465(11) Uani 0.716(6) 1 d D U P C 1
H225 H 0.2637 -0.0319 0.3991 0.056 Uiso 0.716(6) 1 calc R U P C 1
C226 C 0.3221(4) 0.0185(3) 0.3223(2) 0.0406(7) Uani 0.716(6) 1 d D U P C 1
H226 H 0.2517 0.0432 0.2967 0.049 Uiso 0.716(6) 1 calc R U P C 1
C22A C 0.4932(2) -0.03315(6) 0.33486(5) 0.060(3) Uani 0.284(6) 1 d D U P C 2
H22A H 0.5646 -0.0410 0.3260 0.072 Uiso 0.284(6) 1 calc R U P C 2
C23A C 0.4663(3) -0.08614(8) 0.38605(6) 0.062(3) Uani 0.284(6) 1 d D U P C 2
H23A H 0.5210 -0.1305 0.4120 0.074 Uiso 0.284(6) 1 calc R U P C 2
C24A C 0.3660(6) -0.0773(2) 0.40042(16) 0.055(3) Uani 0.284(6) 1 d D U P C 2
H24A H 0.3530 -0.1156 0.4360 0.066 Uiso 0.284(6) 1 calc R U P C 2
C25A C 0.2841(6) -0.0166(2) 0.36634(17) 0.045(2) Uani 0.284(6) 1 d D U P C 2
H25A H 0.2136 -0.0106 0.3766 0.054 Uiso 0.284(6) 1 calc R U P C 2
C26A C 0.3090(6) 0.0378(2) 0.31440(16) 0.0406(7) Uani 0.284(6) 1 d D U P C 2
H26A H 0.2538 0.0820 0.2887 0.049 Uiso 0.284(6) 1 calc R U P C 2
C231 C 0.47881(17) 0.01404(17) 0.17420(11) 0.0291(4) Uani 1 1 d . . . . .
C232 C 0.4753(2) -0.09152(19) 0.17938(14) 0.0407(6) Uani 1 1 d . . . . .
H232 H 0.4454 -0.1222 0.2121 0.049 Uiso 1 1 calc R U . . .
C233 C 0.5160(2) -0.1511(2) 0.13612(17) 0.0565(9) Uani 1 1 d . . . . .
H233 H 0.5141 -0.2229 0.1393 0.068 Uiso 1 1 calc R U . . .
C234 C 0.5591(2) -0.1062(3) 0.08850(18) 0.0624(10) Uani 1 1 d . . . . .
H234 H 0.5865 -0.1476 0.0590 0.075 Uiso 1 1 calc R U . . .
C235 C 0.5628(2) -0.0018(3) 0.08331(14) 0.0516(8) Uani 1 1 d . . . . .
H235 H 0.5925 0.0281 0.0503 0.062 Uiso 1 1 calc R U . . .
C236 C 0.52290(18) 0.0598(2) 0.12639(11) 0.0351(5) Uani 1 1 d . . . . .
H236 H 0.5257 0.1316 0.1232 0.042 Uiso 1 1 calc R U . . .
P1 P 0.5657(2) 0.37111(17) 0.02998(12) 0.0527(6) Uani 0.5 1 d D U P D -1
O1 O 0.4907(5) 0.3755(3) -0.0393(2) 0.0605(11) Uani 0.5 1 d D U P D -1
P2 P 0.46696(18) 0.44535(12) -0.10597(10) 0.0430(4) Uani 0.5 1 d D U P D -1
O2 O 0.4962(6) 0.5609(5) -0.0754(5) 0.0302(14) Uani 0.5 1 d D U P D -1
P3 P 0.40347(17) 0.63065(19) -0.05618(10) 0.0376(4) Uani 0.5 1 d D U P D -1
O3 O 0.3896(4) 0.5835(4) 0.0098(3) 0.0582(12) Uani 0.5 1 d D U P D -1
P4 P 0.47778(17) 0.55747(12) 0.08239(9) 0.0405(3) Uani 0.5 1 d D U P D -1
O4 O 0.5056(11) 0.4396(8) 0.0723(8) 0.067(3) Uani 0.5 1 d D U P D -1
O11 O 0.5845(14) 0.2723(8) 0.0619(7) 0.083(4) Uani 0.5 1 d D U P D -1
O12 O 0.6615(6) 0.4301(4) 0.0212(4) 0.0772(17) Uani 0.5 1 d D U P D -1
C1M C 0.7461(12) 0.4445(12) 0.0767(8) 0.146(5) Uani 0.5 1 d D U P D -1
H1MA H 0.7672 0.3792 0.0987 0.219 Uiso 0.5 1 calc R U P D -1
H1MB H 0.7207 0.4907 0.1064 0.219 Uiso 0.5 1 calc R U P D -1
H1MC H 0.8113 0.4740 0.0649 0.219 Uiso 0.5 1 calc R U P D -1
O21 O 0.3476(5) 0.4326(5) -0.1414(3) 0.0802(16) Uani 0.5 1 d D U P D -1
O22 O 0.5494(7) 0.4220(10) -0.1447(5) 0.069(3) Uani 0.5 1 d D U P D -1
O31 O 0.4359(11) 0.7367(6) -0.0492(6) 0.0455(16) Uani 0.5 1 d D U P D -1
O32 O 0.2887(4) 0.6094(6) -0.1044(4) 0.092(2) Uani 0.5 1 d D U P D -1
H32 H 0.298(3) 0.561(7) -0.129(5) 0.138 Uiso 0.5 1 d D U P E -1
O41 O 0.5832(5) 0.6099(4) 0.0889(3) 0.0628(13) Uani 0.5 1 d D U P D -1
O42 O 0.4104(6) 0.5640(9) 0.1288(4) 0.0546(19) Uani 0.5 1 d D U P D -1

loop_
_atom_site_aniso_label
_atom_site_aniso_U_11
_atom_site_aniso_U_22
_atom_site_aniso_U_33
_atom_site_aniso_U_23
_atom_site_aniso_U_13
_atom_site_aniso_U_12
N11 0.0240(8) 0.0263(8) 0.0364(9) -0.0086(7) 0.0073(7) 0.0012(6)
P11 0.0224(2) 0.0200(2) 0.0297(3) -0.00498(18) 0.00954(19) -0.00001(17)
C111 0.0251(9) 0.0326(10) 0.0339(11) -0.0050(8) 0.0126(8) 0.0025(7)
C112 0.0249(11) 0.0170(13) 0.0233(13) 0.0096(10) 0.0065(10) 0.0037(10)
C113 0.0248(10) 0.0417(13) 0.0331(12) 0.0009(10) 0.0106(9) -0.0034(9)
C114 0.0190(17) 0.035(2) 0.040(2) -0.0034(17) 0.0137(16) -0.0014(15)
C115 0.028(2) 0.044(3) 0.078(3) -0.030(2) 0.026(2) -0.0038(18)
C116 0.031(2) 0.039(3) 0.070(4) -0.024(3) 0.022(2) -0.007(2)
C12A 0.0249(11) 0.0170(13) 0.0233(13) 0.0096(10) 0.0065(10) 0.0037(10)
C13A 0.0248(10) 0.0417(13) 0.0331(12) 0.0009(10) 0.0106(9) -0.0034(9)
C14A 0.039(4) 0.053(5) 0.054(4) -0.002(4) 0.024(3) 0.002(3)
C15A 0.044(3) 0.044(4) 0.052(4) -0.012(3) 0.026(3) 0.002(3)
C16A 0.033(3) 0.027(4) 0.045(4) -0.017(3) 0.023(3) -0.009(3)
C12B 0.0249(11) 0.0170(13) 0.0233(13) 0.0096(10) 0.0065(10) 0.0037(10)
C13B 0.024(4) 0.037(6) 0.043(5) -0.007(4) 0.012(4) 0.004(4)
C14B 0.0190(17) 0.035(2) 0.040(2) -0.0034(17) 0.0137(16) -0.0014(15)
C15B 0.035(5) 0.035(6) 0.048(5) -0.012(5) 0.017(4) 0.002(5)
C16B 0.031(5) 0.028(7) 0.037(5) -0.001(5) 0.014(4) 0.003(5)
C121 0.0235(8) 0.0211(9) 0.0320(10) -0.0043(7) 0.0087(7) 0.0001(7)
C122 0.0475(13) 0.0267(11) 0.0480(14) -0.0037(10) 0.0234(11) -0.0039(9)
C123 0.0513(15) 0.0265(11) 0.0590(16) 0.0026(11) 0.0200(13) -0.0013(10)
C124 0.0447(13) 0.0228(10) 0.0540(15) -0.0090(10) 0.0042(11) 0.0051(9)
C125 0.0432(13) 0.0319(12) 0.0497(14) -0.0145(10) 0.0148(11) 0.0061(10)
C126 0.0392(12) 0.0261(10) 0.0402(12) -0.0075(9) 0.0157(10) 0.0016(8)
C131 0.0300(9) 0.0234(9) 0.0319(10) -0.0044(8) 0.0103(8) -0.0025(7)
C132 0.0361(13) 0.0355(14) 0.0425(15) 0.0028(11) 0.0037(11) -0.0111(11)
C133 0.0492(16) 0.0448(16) 0.0400(15) 0.0044(12) 0.0012(12) -0.0119(13)
C134 0.0559(17) 0.0386(15) 0.0333(13) -0.0016(11) 0.0211(13) -0.0068(13)
C135 0.0433(16) 0.062(2) 0.0449(16) 0.0030(15) 0.0239(13) -0.0152(16)
C136 0.0250(12) 0.0558(18) 0.0367(13) 0.0034(12) 0.0126(10) -0.0109(11)
C32A 0.036(7) 0.036(6) 0.033(5) -0.002(4) 0.006(5) -0.016(6)
C33A 0.038(7) 0.035(6) 0.033(5) -0.001(4) 0.008(5) -0.007(5)
C34A 0.035(7) 0.034(6) 0.039(6) -0.009(5) 0.025(5) -0.009(6)
C35A 0.026(6) 0.022(6) 0.036(5) -0.008(4) 0.024(5) -0.003(5)
C36A 0.033(7) 0.028(6) 0.038(6) -0.010(4) 0.021(5) -0.004(5)
P21 0.0277(2) 0.0219(2) 0.0250(2) -0.00175(18) 0.00814(19) 0.00190(18)
C211 0.0279(9) 0.0306(10) 0.0206(9) -0.0047(7) 0.0062(7) -0.0019(8)
C212 0.0367(11) 0.0289(10) 0.0317(11) -0.0057(8) 0.0123(9) -0.0031(8)
C213 0.0590(16) 0.0333(12) 0.0436(14) -0.0111(10) 0.0240(12) -0.0130(11)
C214 0.0489(15) 0.0603(18) 0.0558(17) -0.0282(14) 0.0260(13) -0.0272(14)
C215 0.0326(12) 0.075(2) 0.0548(17) -0.0284(15) 0.0085(11) -0.0123(13)
C216 0.0298(11) 0.0504(14) 0.0362(12) -0.0122(11) 0.0014(9) 0.0023(10)
C221 0.0597(15) 0.0285(11) 0.0366(12) 0.0050(9) 0.0194(11) 0.0033(10)
C222 0.049(2) 0.058(3) 0.050(2) 0.0270(19) 0.0092(17) -0.002(2)
C223 0.050(2) 0.065(3) 0.048(2) 0.026(2) -0.0003(17) -0.0048(19)
C224 0.066(3) 0.044(2) 0.039(2) 0.0111(16) 0.0127(18) -0.0080(19)
C225 0.066(3) 0.0325(19) 0.048(2) 0.0101(16) 0.026(2) 0.0005(17)
C226 0.0689(18) 0.0151(13) 0.0463(15) 0.0051(11) 0.0305(14) -0.0018(13)
C22A 0.075(6) 0.049(6) 0.067(6) 0.036(5) 0.036(5) 0.011(5)
C23A 0.060(5) 0.064(5) 0.060(5) 0.032(4) 0.012(4) -0.003(4)
C24A 0.063(5) 0.049(5) 0.054(5) 0.016(4) 0.015(4) -0.009(4)
C25A 0.067(5) 0.031(4) 0.042(5) 0.004(3) 0.024(4) -0.006(4)
C26A 0.0689(18) 0.0151(13) 0.0463(15) 0.0051(11) 0.0305(14) -0.0018(13)
C231 0.0233(9) 0.0312(10) 0.0306(10) -0.0080(8) 0.0028(7) 0.0058(7)
C232 0.0361(12) 0.0298(11) 0.0494(14) -0.0071(10) -0.0009(10) 0.0100(9)
C233 0.0374(13) 0.0453(15) 0.073(2) -0.0273(15) -0.0097(14) 0.0187(11)
C234 0.0281(12) 0.082(2) 0.070(2) -0.0498(18) 0.0007(12) 0.0157(13)
C235 0.0254(11) 0.087(2) 0.0438(14) -0.0310(15) 0.0104(10) -0.0001(12)
C236 0.0230(9) 0.0499(14) 0.0323(11) -0.0147(10) 0.0067(8) -0.0008(9)
P1 0.0844(18) 0.0236(7) 0.0633(15) -0.0022(10) 0.0428(12) 0.0032(10)
O1 0.107(3) 0.036(2) 0.054(2) -0.0109(17) 0.048(2) -0.016(2)
P2 0.0574(10) 0.0257(6) 0.0510(10) -0.0085(6) 0.0231(8) -0.0060(7)
O2 0.027(2) 0.020(2) 0.050(3) -0.005(2) 0.022(2) -0.0001(18)
P3 0.0350(8) 0.0382(8) 0.0436(10) 0.0022(8) 0.0177(7) 0.0080(6)
O3 0.042(2) 0.040(2) 0.101(3) -0.005(2) 0.034(2) 0.0059(19)
P4 0.0576(10) 0.0267(6) 0.0455(9) -0.0023(6) 0.0279(8) 0.0068(7)
O4 0.090(6) 0.046(4) 0.075(6) -0.011(4) 0.037(5) 0.006(4)
O11 0.109(9) 0.048(4) 0.110(9) 0.002(4) 0.060(6) 0.014(4)
O12 0.079(4) 0.040(3) 0.128(5) 0.002(3) 0.055(3) 0.008(3)
C1M 0.152(10) 0.111(10) 0.159(10) 0.020(8) 0.011(8) -0.010(8)
O21 0.081(3) 0.079(4) 0.077(3) -0.029(3) 0.014(3) -0.039(3)
O22 0.106(6) 0.046(4) 0.071(5) -0.006(3) 0.050(5) 0.013(5)
O31 0.071(4) 0.017(2) 0.056(3) -0.0058(19) 0.031(3) 0.000(2)
O32 0.037(2) 0.094(5) 0.144(6) -0.013(4) 0.024(3) -0.002(2)
O41 0.084(3) 0.049(2) 0.068(3) -0.022(2) 0.042(3) -0.027(2)
O42 0.070(4) 0.047(4) 0.058(4) 0.005(3) 0.036(3) 0.017(3)

loop_
_atom_type_symbol
_atom_type_description
_atom_type_scat_dispersion_real
_atom_type_scat_dispersion_imag
_atom_type_scat_source
C C 0.0033 0.0016 'International Tables Vol C Tables 4.2.6.8 and 6.1.1.4'
H H 0.0000 0.0000 'International Tables Vol C Tables 4.2.6.8 and 6.1.1.4'
N N 0.0061 0.0033 'International Tables Vol C Tables 4.2.6.8 and 6.1.1.4'
O O 0.0106 0.0060 'International Tables Vol C Tables 4.2.6.8 and 6.1.1.4'
P P 0.1023 0.0942 'International Tables Vol C Tables 4.2.6.8 and 6.1.1.4'

loop_
_geom_angle_atom_site_label_1
_geom_angle_atom_site_label_2
_geom_angle_atom_site_label_3
_geom_angle
P21 N11 P11 135.37(12)
N11 P11 C131 111.17(9)
N11 P11 C121 114.01(10)
C131 P11 C121 108.12(9)
N11 P11 C111 109.97(8)
C131 P11 C111 106.61(5)
C121 P11 C111 106.61(7)
C16B C111 C12B 123.6(3)
C16A C111 C12A 119.8(4)
C116 C111 C112 118.8(3)
C16B C111 P11 117.3(2)
C116 C111 P11 120.8(3)
C12B C111 P11 117.66(12)
C16A C111 P11 119.4(3)
C12A C111 P11 120.73(17)
C112 C111 P11 119.67(17)
C113 C112 C111 118.7(3)
C113 C112 H112 120.6
C111 C112 H112 120.6
C112 C113 C114 121.6(4)
C112 C113 H113 119.2
C114 C113 H113 119.2
C115 C114 C113 118.8(4)
C115 C114 H114 120.6
C113 C114 H114 120.6
C114 C115 C116 121.2(4)
C114 C115 H115 119.4
C116 C115 H115 119.4
C111 C116 C115 120.7(4)
C111 C116 H116 119.7
C115 C116 H116 119.7
C13A C12A C111 121.40(17)
C13A C12A H12A 119.3
C111 C12A H12A 119.3
C14A C13A C12A 118.3(5)
C14A C13A H13A 120.8
C12A C13A H13A 120.8
C15A C14A C13A 120.8(7)
C15A C14A H14A 119.6
C13A C14A H14A 119.6
C14A C15A C16A 121.6(4)
C14A C15A H15A 119.2
C16A C15A H15A 119.2
C111 C16A C15A 118.0(4)
C111 C16A H16A 121.0
C15A C16A H16A 121.0
C111 C12B C13B 116.1(2)
C111 C12B H12B 122.0
C13B C12B H12B 122.0
C14B C13B C12B 119.7(3)
C14B C13B H13B 120.2
C12B C13B H13B 120.2
C13B C14B C15B 124.7(5)
C13B C14B H14B 117.7
C15B C14B H14B 117.7
C14B C15B C16B 115.5(6)
C14B C15B H15B 122.2
C16B C15B H15B 122.2
C111 C16B C15B 120.5(6)
C111 C16B H16B 119.8
C15B C16B H16B 119.8
C122 C121 C126 119.4(2)
C122 C121 P11 118.26(16)
C126 C121 P11 121.99(17)
C121 C122 C123 119.7(2)
C121 C122 H122 120.1
C123 C122 H122 120.1
C124 C123 C122 120.6(3)
C124 C123 H123 119.7
C122 C123 H123 119.7
C123 C124 C125 120.1(2)
C123 C124 H124 119.9
C125 C124 H124 119.9
C124 C125 C126 120.3(2)
C124 C125 H125 119.9
C126 C125 H125 119.9
C121 C126 C125 119.9(2)
C121 C126 H126 120.1
C125 C126 H126 120.1
C136 C131 C132 119.6(2)
C36A C131 C32A 110.8(4)
C136 C131 P11 119.68(15)
C132 C131 P11 120.63(14)
C36A C131 P11 125.9(4)
C32A C131 P11 122.67(11)
C133 C132 C131 119.6(2)
C133 C132 H132 120.2
C131 C132 H132 120.2
C134 C133 C132 120.3(3)
C134 C133 H133 119.8
C132 C133 H133 119.8
C133 C134 C135 119.9(3)
C133 C134 H134 120.0
C135 C134 H134 120.0
C136 C135 C134 120.0(3)
C136 C135 H135 120.0
C134 C135 H135 120.0
C135 C136 C131 120.3(3)
C135 C136 H136 119.8
C131 C136 H136 119.8
C33A C32A C131 124.52(12)
C33A C32A H32A 117.7
C131 C32A H32A 117.7
C34A C33A C32A 119.5(4)
C34A C33A H33A 120.2
C32A C33A H33A 120.2
C33A C34A C35A 120.3(7)
C33A C34A H34A 119.9
C35A C34A H34A 119.9
C36A C35A C34A 117.4(5)
C36A C35A H35A 121.3
C34A C35A H35A 121.3
C35A C36A C131 127.6(5)
C35A C36A H36A 116.2
C131 C36A H36A 116.2
N11 P21 C211 108.30(10)
N11 P21 C231 115.54(10)
C211 P21 C231 104.92(10)
N11 P21 C221 110.40(10)
C211 P21 C221 108.91(8)
C231 P21 C221 108.49(9)
C212 C211 C216 119.6(2)
C212 C211 P21 120.66(16)
C216 C211 P21 119.63(18)
C211 C212 C213 119.8(2)
C211 C212 H212 120.1
C213 C212 H212 120.1
C214 C213 C212 120.0(3)
C214 C213 H213 120.0
C212 C213 H213 120.0
C213 C214 C215 120.7(3)
C213 C214 H214 119.7
C215 C214 H214 119.7
C214 C215 C216 119.9(3)
C214 C215 H215 120.0
C216 C215 H215 120.0
C215 C216 C211 120.0(3)
C215 C216 H216 120.0
C211 C216 H216 120.0
C226 C221 C222 118.7(3)
C22A C221 C26A 119.0(2)
C22A C221 P21 129.83(17)
C226 C221 P21 122.6(2)
C222 C221 P21 118.4(2)
C26A C221 P21 110.66(17)
C223 C222 C221 118.6(4)
C223 C222 H222 120.7
C221 C222 H222 120.7
C224 C223 C222 119.9(4)
C224 C223 H223 120.1
C222 C223 H223 120.1
C225 C224 C223 121.3(4)
C225 C224 H224 119.3
C223 C224 H224 119.3
C224 C225 C226 120.9(4)
C224 C225 H225 119.6
C226 C225 H225 119.6
C221 C226 C225 120.5(4)
C221 C226 H226 119.7
C225 C226 H226 119.7
C221 C22A C23A 118.1(2)
C221 C22A H22A 121.0
C23A C22A H22A 121.0
C24A C23A C22A 123.0(2)
C24A C23A H23A 118.5
C22A C23A H23A 118.5
C25A C24A C23A 122.4(5)
C25A C24A H24A 118.8
C23A C24A H24A 118.8
C24A C25A C26A 115.7(7)
C24A C25A H25A 122.1
C26A C25A H25A 122.1
C25A C26A C221 121.8(5)
C25A C26A H26A 119.1
C221 C26A H26A 119.1
C236 C231 C232 120.8(2)
C236 C231 P21 118.07(17)
C232 C231 P21 120.9(2)
C233 C232 C231 119.2(3)
C233 C232 H232 120.4
C231 C232 H232 120.4
C234 C233 C232 120.3(3)
C234 C233 H233 119.9
C232 C233 H233 119.9
C233 C234 C235 120.6(3)
C233 C234 H234 119.7
C235 C234 H234 119.7
C234 C235 C236 120.2(3)
C234 C235 H235 119.9
C236 C235 H235 119.9
C235 C236 C231 118.9(3)
C235 C236 H236 120.6
C231 C236 H236 120.6
O11 P1 O12 119.8(7)
O11 P1 O1 117.6(6)
O12 P1 O1 99.7(4)
O11 P1 O4 107.0(9)
O12 P1 O4 106.1(5)
O1 P1 O4 105.3(6)
P1 O1 P2 140.8(3)
O21 P2 O22 115.6(4)
O21 P2 O1 107.5(3)
O22 P2 O1 110.8(5)
O21 P2 O2 112.8(4)
O22 P2 O2 107.0(5)
O1 P2 O2 102.3(4)
P3 O2 P2 122.0(4)
O31 P3 O32 115.1(6)
O31 P3 O3 112.5(5)
O32 P3 O3 102.6(4)
O31 P3 O2 112.6(6)
O32 P3 O2 108.8(4)
O3 P3 O2 104.2(4)
P3 O3 P4 134.3(3)
O42 P4 O41 124.6(4)
O42 P4 O4 109.0(7)
O41 P4 O4 104.9(5)
O42 P4 O3 104.9(4)
O41 P4 O3 110.1(3)
O4 P4 O3 100.8(6)
P1 O4 P4 140.3(9)
C1M O12 P1 115.4(8)
O12 C1M H1MA 109.5
O12 C1M H1MB 109.5
H1MA C1M H1MB 109.5
O12 C1M H1MC 109.5
H1MA C1M H1MC 109.5
H1MB C1M H1MC 109.5
P3 O32 H32 108(2)

loop_
_geom_bond_atom_site_label_1
_geom_bond_atom_site_label_2
_geom_bond_distance
N11 P21 1.5853(18)
N11 P11 1.5854(18)
P11 C131 1.7935(19)
P11 C121 1.797(2)
P11 C111 1.7986(16)
C111 C16B 1.375(7)
C111 C116 1.385(5)
C111 C12B 1.386(2)
C111 C16A 1.389(4)
C111 C12A 1.398(4)
C111 C112 1.428(4)
C112 C113 1.393(6)
C112 H112 0.9500
C113 C114 1.400(6)
C113 H113 0.9500
C114 C115 1.365(6)
C114 H114 0.9500
C115 C116 1.397(6)
C115 H115 0.9500
C116 H116 0.9500
C12A C13A 1.388(7)
C12A H12A 0.9500
C13A C14A 1.383(5)
C13A H13A 0.9500
C14A C15A 1.367(8)
C14A H14A 0.9500
C15A C16A 1.402(9)
C15A H15A 0.9500
C16A H16A 0.9500
C12B C13B 1.389(3)
C12B H12B 0.9500
C13B C14B 1.373(7)
C13B H13B 0.9500
C14B C15B 1.377(9)
C14B H14B 0.9500
C15B C16B 1.387(7)
C15B H15B 0.9500
C16B H16B 0.9500
C121 C122 1.388(3)
C121 C126 1.391(3)
C122 C123 1.396(3)
C122 H122 0.9500
C123 C124 1.369(4)
C123 H123 0.9500
C124 C125 1.372(4)
C124 H124 0.9500
C125 C126 1.396(3)
C125 H125 0.9500
C126 H126 0.9500
C131 C136 1.380(3)
C131 C132 1.399(3)
C131 C36A 1.409(5)
C131 C32A 1.425(3)
C132 C133 1.382(4)
C132 H132 0.9500
C133 C134 1.375(4)
C133 H133 0.9500
C134 C135 1.391(5)
C134 H134 0.9500
C135 C136 1.375(4)
C135 H135 0.9500
C136 H136 0.9500
C32A C33A 1.378(4)
C32A H32A 0.9500
C33A C34A 1.376(5)
C33A H33A 0.9500
C34A C35A 1.392(9)
C34A H34A 0.9500
C35A C36A 1.364(11)
C35A H35A 0.9500
C36A H36A 0.9500
P21 C211 1.798(2)
P21 C231 1.799(2)
P21 C221 1.8045(13)
C211 C212 1.389(3)
C211 C216 1.400(3)
C212 C213 1.395(3)
C212 H212 0.9500
C213 C214 1.378(4)
C213 H213 0.9500
C214 C215 1.381(5)
C214 H214 0.9500
C215 C216 1.387(4)
C215 H215 0.9500
C216 H216 0.9500
C221 C22A 1.319(2)
C221 C226 1.381(5)
C221 C222 1.439(5)
C221 C26A 1.449(8)
C222 C223 1.419(6)
C222 H222 0.9500
C223 C224 1.374(6)
C223 H223 0.9500
C224 C225 1.351(6)
C224 H224 0.9500
C225 C226 1.398(5)
C225 H225 0.9500
C226 H226 0.9500
C22A C23A 1.393(3)
C22A H22A 0.9500
C23A C24A 1.350(8)
C23A H23A 0.9500
C24A C25A 1.340(7)
C24A H24A 0.9500
C25A C26A 1.405(7)
C25A H25A 0.9500
C26A H26A 0.9500
C231 C236 1.397(3)
C231 C232 1.397(3)
C232 C233 1.390(4)
C232 H232 0.9500
C233 C234 1.382(5)
C233 H233 0.9500
C234 C235 1.382(5)
C234 H234 0.9500
C235 C236 1.397(3)
C235 H235 0.9500
C236 H236 0.9500
P1 O11 1.455(10)
P1 O12 1.464(6)
P1 O1 1.509(6)
P1 O4 1.580(9)
O1 P2 1.638(5)
P2 O21 1.473(6)
P2 O22 1.488(7)
P2 O2 1.656(6)
O2 P3 1.597(6)
P3 O31 1.451(7)
P3 O32 1.535(6)
P3 O3 1.568(6)
O3 P4 1.663(6)
P4 O42 1.439(7)
P4 O41 1.444(5)
P4 O4 1.617(9)
O12 C1M 1.358(12)
C1M H1MA 0.9800
C1M H1MB 0.9800
C1M H1MC 0.9800
O32 H32 0.844(10)

loop_
_geom_hbond_atom_site_label_D
_geom_hbond_atom_site_label_H
_geom_hbond_atom_site_label_A
_geom_hbond_distance_DH
_geom_hbond_distance_HA
_geom_hbond_distance_DA
_geom_hbond_angle_DHA
O32 H32 O21 0.844(10) 1.85(6) 2.617(9) 151(11)
